data_4111375
loop_
_publ_author_name
'David E. Herbert'
'Makoto Tanabe'
'Sara C. Bourke'
'Alan J. Lough'
'Ian Manners'

_publ_section_title
;
 Strain-Controlled, Photochemically, or Thermally Promoted Haptotropic
 Shifts of Cyclopentadienyl Ligands in Group 8 Metallocenophanes
;
_journal_name_full 'Journal of the American Chemical Society'
_journal_page_first 4166
_journal_page_last 4176
_journal_paper_doi 10.1021/ja077334+
_journal_volume 130
_journal_year 2008
_chemical_formula_moiety 'C17 H18 Fe'
_chemical_formula_sum 'C17 H18 Fe'
_chemical_formula_weight 278.16
_chemical_name_systematic
; 
 ? 
;
_space_group_IT_number 14
_symmetry_cell_setting monoclinic
_symmetry_space_group_name_Hall '-P 2yn'
_symmetry_space_group_name_H-M 'P 1 21/n 1'
_atom_sites_solution_hydrogens geom
_atom_sites_solution_primary direct
_atom_sites_solution_secondary difmap
_audit_creation_method SHELXL-97
_cell_angle_alpha 90.00
_cell_angle_beta 95.097(4)
_cell_angle_gamma 90.00
_cell_formula_units_Z 4
_cell_length_a 10.6044(8)
_cell_length_b 7.4583(5)
_cell_length_c 16.4746(14)
_cell_measurement_reflns_used 7508
_cell_measurement_temperature 150(1)
_cell_measurement_theta_max 27.5
_cell_measurement_theta_min 3.0
_cell_volume 1297.84(17)
_computing_cell_refinement 'Denzo-SMN (Otwinowski & Minor, 1997)'
_computing_data_collection 'Collect (Nonius B.V., 1997-2002)'
_computing_data_reduction Denzo-SMN
_computing_molecular_graphics 'SHELXTL V6.1'
_computing_publication_material 'SHELXTL V6.1'
_computing_structure_refinement 'SHELXTL V6.1(Sheldrick, 2001)'
_computing_structure_solution 'SIR-92 (Altomare et al., 1994)'
_diffrn_ambient_temperature 150(2)
_diffrn_detector_area_resol_mean 9
_diffrn_measured_fraction_theta_full 0.988
_diffrn_measured_fraction_theta_max 0.988
_diffrn_measurement_device_type 'Nonius KappaCCD'
_diffrn_measurement_method '\f scans and \w scans with \k offsets'
_diffrn_radiation_monochromator graphite
_diffrn_radiation_source 'fine-focus sealed tube'
_diffrn_radiation_type MoK\a
_diffrn_radiation_wavelength 0.71073
_diffrn_reflns_av_R_equivalents 0.0853
_diffrn_reflns_av_sigmaI/netI 0.1428
_diffrn_reflns_limit_h_max 13
_diffrn_reflns_limit_h_min -13
_diffrn_reflns_limit_k_max 9
_diffrn_reflns_limit_k_min -9
_diffrn_reflns_limit_l_max 21
_diffrn_reflns_limit_l_min -20
_diffrn_reflns_number 7508
_diffrn_reflns_theta_full 27.50
_diffrn_reflns_theta_max 27.50
_diffrn_reflns_theta_min 3.00
_diffrn_standards_number 0
_exptl_absorpt_coefficient_mu 1.139
_exptl_absorpt_correction_T_max 0.915
_exptl_absorpt_correction_T_min 0.753
_exptl_absorpt_correction_type multi-scan
_exptl_absorpt_process_details
;
multi-scan from symmetry-related measurements 
 Sortav (Blessing 1995)
;
_exptl_crystal_colour orange'
_exptl_crystal_density_diffrn 1.424
_exptl_crystal_description needle
_exptl_crystal_F_000 584
_exptl_crystal_size_max 0.12
_exptl_crystal_size_mid 0.08
_exptl_crystal_size_min 0.08
_refine_diff_density_max 0.859
_refine_diff_density_min -0.565
_refine_diff_density_rms 0.110
_refine_ls_extinction_method none
_refine_ls_goodness_of_fit_ref 0.976
_refine_ls_hydrogen_treatment constr
_refine_ls_matrix_type full
_refine_ls_number_parameters 163
_refine_ls_number_reflns 2951
_refine_ls_number_restraints 0
_refine_ls_restrained_S_all 0.976
_refine_ls_R_factor_all 0.1501
_refine_ls_R_factor_gt 0.0579
_refine_ls_shift/su_max 0.001
_refine_ls_shift/su_mean 0.000
_refine_ls_structure_factor_coef Fsqd
_refine_ls_weighting_details 'calc w=1/[\s^2^(Fo^2^)+(0.0625P)^2^] where P=(Fo^2^+2Fc^2^)/3'
_refine_ls_weighting_scheme calc
_refine_ls_wR_factor_gt 0.1159
_refine_ls_wR_factor_ref 0.1490
_reflns_number_gt 1544
_reflns_number_total 2951
_reflns_threshold_expression I>2\s(I)
_cod_data_source_file ja077334-file005.cif
_cod_data_source_block k07200
_cod_original_sg_symbol_H-M 'P 21/n'
_cod_database_code 4111375

loop_
_symmetry_equiv_pos_as_xyz
'x, y, z'
'-x+1/2, y+1/2, -z+1/2'
'-x, -y, -z'
'x-1/2, -y-1/2, z-1/2'

loop_
_atom_site_label
_atom_site_type_symbol
_atom_site_fract_x
_atom_site_fract_y
_atom_site_fract_z
_atom_site_U_iso_or_equiv
_atom_site_adp_type
_atom_site_occupancy
_atom_site_symmetry_multiplicity
_atom_site_calc_flag
_atom_site_refinement_flags
_atom_site_disorder_assembly
_atom_site_disorder_group
Fe1 Fe 0.75913(6) 0.53375(8) 0.41929(4) 0.0266(2) Uani 1 1 d . . .
C1 C 0.6509(4) 0.6461(5) 0.3230(3) 0.0275(10) Uani 1 1 d . . .
C2 C 0.7657(4) 0.5762(5) 0.2976(2) 0.0287(11) Uani 1 1 d . . .
H2A H 0.7726 0.4809 0.2555 0.034 Uiso 1 1 calc R . .
C3 C 0.8692(5) 0.6642(6) 0.3420(3) 0.0335(11) Uani 1 1 d . . .
H3A H 0.9611 0.6419 0.3366 0.040 Uiso 1 1 calc R . .
C4 C 0.8188(5) 0.7870(6) 0.3956(3) 0.0324(12) Uani 1 1 d . . .
H4A H 0.8692 0.8668 0.4351 0.039 Uiso 1 1 calc R . .
C5 C 0.6836(5) 0.7782(5) 0.3843(3) 0.0301(11) Uani 1 1 d . . .
H5A H 0.6230 0.8503 0.4141 0.036 Uiso 1 1 calc R . .
C6 C 0.6462(5) 0.3480(6) 0.4664(3) 0.0420(13) Uani 1 1 d . . .
H6A H 0.5551 0.3255 0.4482 0.050 Uiso 1 1 calc R . .
C7 C 0.7511(5) 0.2628(6) 0.4356(3) 0.0369(12) Uani 1 1 d . . .
H7A H 0.7477 0.1696 0.3918 0.044 Uiso 1 1 calc R . .
C8 C 0.8617(5) 0.3331(5) 0.4783(3) 0.0340(12) Uani 1 1 d . . .
H8A H 0.9506 0.2991 0.4695 0.041 Uiso 1 1 calc R . .
C9 C 0.8252(5) 0.4603(6) 0.5356(3) 0.0365(12) Uani 1 1 d . . .
H9A H 0.8834 0.5318 0.5741 0.044 Uiso 1 1 calc R . .
C10 C 0.6921(5) 0.4692(6) 0.5279(3) 0.0387(12) Uani 1 1 d . . .
H10A H 0.6391 0.5480 0.5603 0.046 Uiso 1 1 calc R . .
C11 C 0.5200(4) 0.5927(6) 0.2909(3) 0.0348(12) Uani 1 1 d . . .
H11A H 0.4614 0.6165 0.3332 0.042 Uiso 1 1 calc R . .
H11B H 0.5186 0.4622 0.2799 0.042 Uiso 1 1 calc R . .
C12 C 0.4728(4) 0.6932(6) 0.2125(3) 0.0351(12) Uani 1 1 d . . .
H12A H 0.4759 0.8238 0.2232 0.042 Uiso 1 1 calc R . .
H12B H 0.5304 0.6673 0.1698 0.042 Uiso 1 1 calc R . .
C13 C 0.3402(4) 0.6420(5) 0.1814(3) 0.0292(11) Uani 1 1 d . . .
C14 C 0.3041(5) 0.5422(6) 0.1148(3) 0.0359(12) Uani 1 1 d . B .
H14 H 0.3594 0.4927 0.0784 0.043 Uiso 1 1 calc R A 1
C15A C 0.1661(5) 0.5225(6) 0.1078(3) 0.0374(12) Uani 1 1 d . B 1
H15A H 0.1292 0.5725 0.0553 0.045 Uiso 0.50 1 calc PR B 1
H15B H 0.1427 0.3943 0.1102 0.045 Uiso 0.50 1 calc PR B 1
C15B C 0.1661(5) 0.5225(6) 0.1078(3) 0.0374(12) Uani 0.00 1 d P B 2
H15C H 0.1165 0.4582 0.0666 0.045 Uiso 0.50 1 calc PR B 2
C16 C 0.1215(5) 0.6149(6) 0.1721(3) 0.0356(11) Uani 1 1 d . . .
H16 H 0.0351 0.6255 0.1825 0.043 Uiso 1 1 calc R B 1
C17A C 0.2264(5) 0.6921(6) 0.2204(3) 0.0351(12) Uani 1 1 d . B 1
H17A H 0.2229 0.7620 0.2683 0.042 Uiso 0.50 1 calc PR B 1
C17B C 0.2264(5) 0.6921(6) 0.2204(3) 0.0351(12) Uani 0.00 1 d P B 2
H17B H 0.2308 0.6450 0.2768 0.042 Uiso 0.50 1 calc PR B 2
H17C H 0.2178 0.8242 0.2223 0.042 Uiso 0.50 1 calc PR B 2

loop_
_atom_site_aniso_label
_atom_site_aniso_U_11
_atom_site_aniso_U_22
_atom_site_aniso_U_33
_atom_site_aniso_U_23
_atom_site_aniso_U_13
_atom_site_aniso_U_12
Fe1 0.0301(4) 0.0228(3) 0.0267(4) 0.0028(3) 0.0008(3) 0.0017(3)
C1 0.032(3) 0.021(2) 0.029(3) 0.005(2) 0.000(2) -0.002(2)
C2 0.038(3) 0.025(2) 0.022(2) 0.0002(19) 0.003(2) 0.001(2)
C3 0.039(3) 0.031(3) 0.031(3) 0.012(2) 0.003(2) 0.001(2)
C4 0.044(3) 0.025(2) 0.026(3) 0.004(2) -0.006(2) -0.002(2)
C5 0.039(3) 0.018(2) 0.033(3) 0.006(2) 0.004(2) 0.005(2)
C6 0.030(3) 0.041(3) 0.054(3) 0.026(3) -0.002(3) -0.005(2)
C7 0.050(4) 0.024(3) 0.036(3) 0.005(2) -0.002(3) -0.004(2)
C8 0.033(3) 0.028(3) 0.041(3) 0.014(2) 0.002(2) 0.006(2)
C9 0.047(3) 0.033(3) 0.028(3) 0.011(2) -0.007(2) -0.005(2)
C10 0.047(4) 0.037(3) 0.034(3) 0.010(2) 0.011(2) 0.009(2)
C11 0.037(3) 0.032(3) 0.034(3) 0.005(2) -0.003(2) -0.002(2)
C12 0.038(3) 0.036(3) 0.031(3) 0.005(2) 0.001(2) -0.001(2)
C13 0.033(3) 0.027(2) 0.026(2) 0.007(2) -0.005(2) -0.004(2)
C14 0.042(3) 0.038(3) 0.028(3) 0.001(2) 0.003(2) 0.000(2)
C15A 0.049(3) 0.033(3) 0.028(3) 0.002(2) -0.010(2) -0.002(2)
C15B 0.049(3) 0.033(3) 0.028(3) 0.002(2) -0.010(2) -0.002(2)
C16 0.036(3) 0.031(3) 0.040(3) 0.001(2) 0.003(2) 0.004(2)
C17A 0.038(3) 0.033(3) 0.033(3) -0.004(2) -0.004(2) 0.005(2)
C17B 0.038(3) 0.033(3) 0.033(3) -0.004(2) -0.004(2) 0.005(2)

loop_
_atom_type_symbol
_atom_type_description
_atom_type_scat_dispersion_real
_atom_type_scat_dispersion_imag
_atom_type_scat_source
C C 0.0033 0.0016 'International Tables Vol C Tables 4.2.6.8 and 6.1.1.4'
H H 0.0000 0.0000 'International Tables Vol C Tables 4.2.6.8 and 6.1.1.4'
Fe Fe 0.3463 0.8444 'International Tables Vol C Tables 4.2.6.8 and 6.1.1.4'

loop_
_geom_angle_atom_site_label_1
_geom_angle_atom_site_label_2
_geom_angle_atom_site_label_3
_geom_angle
C6 Fe1 C2 123.74(19)
C6 Fe1 C4 155.3(2)
C2 Fe1 C4 68.28(17)
C6 Fe1 C10 40.56(18)
C2 Fe1 C10 160.8(2)
C4 Fe1 C10 121.60(18)
C6 Fe1 C7 40.64(19)
C2 Fe1 C7 106.79(17)
C4 Fe1 C7 163.5(2)
C10 Fe1 C7 68.23(19)
C6 Fe1 C8 68.00(19)
C2 Fe1 C8 121.25(18)
C4 Fe1 C8 127.41(19)
C10 Fe1 C8 67.81(18)
C7 Fe1 C8 40.49(17)
C6 Fe1 C3 161.8(2)
C2 Fe1 C3 40.80(17)
C4 Fe1 C3 40.37(17)
C10 Fe1 C3 156.8(2)
C7 Fe1 C3 125.79(19)
C8 Fe1 C3 109.58(18)
C6 Fe1 C1 105.42(18)
C2 Fe1 C1 40.66(17)
C4 Fe1 C1 68.67(16)
C10 Fe1 C1 124.01(19)
C7 Fe1 C1 118.60(17)
C8 Fe1 C1 154.66(18)
C3 Fe1 C1 68.65(18)
C6 Fe1 C5 118.98(19)
C2 Fe1 C5 68.43(17)
C4 Fe1 C5 40.93(17)
C10 Fe1 C5 107.33(18)
C7 Fe1 C5 153.65(19)
C8 Fe1 C5 164.00(18)
C3 Fe1 C5 68.50(18)
C1 Fe1 C5 40.81(15)
C6 Fe1 C9 67.99(19)
C2 Fe1 C9 157.0(2)
C4 Fe1 C9 109.81(18)
C10 Fe1 C9 40.20(19)
C7 Fe1 C9 68.18(18)
C8 Fe1 C9 40.41(17)
C3 Fe1 C9 122.71(19)
C1 Fe1 C9 161.86(19)
C5 Fe1 C9 126.19(18)
C2 C1 C5 107.5(4)
C2 C1 C11 126.2(4)
C5 C1 C11 126.3(4)
C2 C1 Fe1 69.1(2)
C5 C1 Fe1 69.6(2)
C11 C1 Fe1 127.1(3)
C1 C2 C3 108.7(4)
C1 C2 Fe1 70.2(2)
C3 C2 Fe1 70.0(2)
C4 C3 C2 107.7(4)
C4 C3 Fe1 69.5(3)
C2 C3 Fe1 69.2(2)
C3 C4 C5 108.6(4)
C3 C4 Fe1 70.1(2)
C5 C4 Fe1 70.0(2)
C1 C5 C4 107.5(4)
C1 C5 Fe1 69.5(2)
C4 C5 Fe1 69.1(2)
C10 C6 C7 108.3(4)
C10 C6 Fe1 70.1(3)
C7 C6 Fe1 70.1(3)
C6 C7 C8 107.4(4)
C6 C7 Fe1 69.3(3)
C8 C7 Fe1 69.9(2)
C7 C8 C9 108.4(4)
C7 C8 Fe1 69.6(2)
C9 C8 Fe1 70.2(2)
C10 C9 C8 107.6(4)
C10 C9 Fe1 69.4(3)
C8 C9 Fe1 69.4(2)
C9 C10 C6 108.3(4)
C9 C10 Fe1 70.4(3)
C6 C10 Fe1 69.3(3)
C1 C11 C12 112.9(4)
C13 C12 C11 112.8(4)
C14 C13 C17A 108.1(4)
C14 C13 C12 127.3(4)
C17A C13 C12 124.6(4)
C13 C14 C15A 109.2(4)
C16 C15A C14 107.3(4)
C15A C16 C17A 109.0(4)
C16 C17A C13 106.5(4)

loop_
_geom_bond_atom_site_label_1
_geom_bond_atom_site_label_2
_geom_bond_distance
Fe1 C6 2.031(4)
Fe1 C2 2.037(4)
Fe1 C4 2.041(4)
Fe1 C10 2.041(5)
Fe1 C7 2.042(4)
Fe1 C8 2.045(4)
Fe1 C3 2.048(4)
Fe1 C1 2.052(4)
Fe1 C5 2.053(4)
Fe1 C9 2.055(4)
C1 C2 1.421(6)
C1 C5 1.431(6)
C1 C11 1.495(6)
C2 C3 1.424(6)
C3 C4 1.411(6)
C4 C5 1.431(6)
C6 C10 1.411(6)
C6 C7 1.414(7)
C7 C8 1.414(6)
C8 C9 1.416(6)
C9 C10 1.407(7)
C11 C12 1.539(5)
C12 C13 1.502(6)
C13 C14 1.352(6)
C13 C17A 1.466(6)
C14 C15A 1.465(7)
C15A C16 1.382(6)
C16 C17A 1.430(6)
